data_4319004
loop_
_publ_author_name
'Tapan Kanti Paine'
'Thomas Weyherm\"uller'
'Karl Wieghardt'
'Phalguni Chaudhuri'

_publ_section_title
;
 The Methanol-Methanolate CH3OH...OCH3-Bridging Ligand: Tuning of Exchange
 Coupling by Hydrogen Bonds in Dimethoxo-Bridged Dichromium(III) Complexes
;
_journal_name_full 'Inorganic Chemistry'
_journal_page_first 6538
_journal_page_last 6540
_journal_paper_doi 10.1021/ic0204068
_journal_volume 41
_journal_year 2002
_chemical_formula_structural '[NBu4]+, [C60 H93 Cr2 O8 Se2]-, 0.5 MeOH'
_chemical_formula_sum 'C76.5 H131 Cr2 N O8.5 Se2'
_chemical_formula_weight 1462.74
_chemical_name_systematic
;
  ?
;
_space_group_IT_number 11
_symmetry_cell_setting monoclinic
_symmetry_space_group_name_Hall '-P 2yb'
_symmetry_space_group_name_H-M 'P 1 21/m 1'
_atom_sites_solution_hydrogens geom
_atom_sites_solution_primary direct
_atom_sites_solution_secondary difmap
_audit_creation_method SHELXL
_cell_angle_alpha 90.00
_cell_angle_beta 108.88(1)
_cell_angle_gamma 90.00
_cell_formula_units_Z 2
_cell_length_a 10.2757(8)
_cell_length_b 29.351(3)
_cell_length_c 13.910(10)
_cell_measurement_reflns_used 27423
_cell_measurement_temperature 100(2)
_cell_volume 3970(3)
_computing_cell_refinement 'DENZO, Nonius Collect Software'
_computing_data_collection 'DENZO, Nonius Collect Software'
_computing_data_reduction 'DENZO, Nonius Collect Software'
_computing_structure_refinement 'SHELXL-93 (Sheldrick, 1993)'
_computing_structure_solution 'SHELXS-86 (Sheldrick, 1990)'
_diffrn_ambient_temperature 100(2)
_diffrn_measurement_device 'Nonius Kappa-CCD, rotating anode'
_diffrn_measurement_method '372 images at 1 deg. in \w and 120 sec.'
_diffrn_radiation_monochromator graphite
_diffrn_radiation_source 'fine-focus sealed tube'
_diffrn_radiation_type MoK\a
_diffrn_radiation_wavelength 0.71073
_diffrn_reflns_av_R_equivalents 0.0866
_diffrn_reflns_av_sigmaI/netI 0.0832
_diffrn_reflns_limit_h_max 13
_diffrn_reflns_limit_h_min -15
_diffrn_reflns_limit_k_max 35
_diffrn_reflns_limit_k_min -43
_diffrn_reflns_limit_l_max 20
_diffrn_reflns_limit_l_min -19
_diffrn_reflns_number 27423
_diffrn_reflns_theta_max 26.00
_diffrn_reflns_theta_min 2.95
_exptl_absorpt_coefficient_mu 1.241
_exptl_absorpt_correction_T_max 0.9408
_exptl_absorpt_correction_T_min 0.8103
_exptl_absorpt_correction_type 'Gaussian, face indexed'
_exptl_crystal_colour green
_exptl_crystal_density_diffrn 1.224
_exptl_crystal_description 'transparent patelet'
_exptl_crystal_F_000 1562
_exptl_crystal_size_max 0.18
_exptl_crystal_size_mid 0.14
_exptl_crystal_size_min 0.05
_refine_diff_density_max 0.709
_refine_diff_density_min -0.708
_refine_diff_density_rms 0.090
_refine_ls_extinction_method none
_refine_ls_goodness_of_fit_all 1.052
_refine_ls_goodness_of_fit_obs 1.122
_refine_ls_matrix_type full
_refine_ls_number_parameters 472
_refine_ls_number_reflns 7825
_refine_ls_number_restraints 18
_refine_ls_restrained_S_all 1.396
_refine_ls_restrained_S_obs 1.130
_refine_ls_R_factor_all 0.1041
_refine_ls_R_factor_obs 0.0594
_refine_ls_shift/esd_max 0.002
_refine_ls_shift/esd_mean 0.000
_refine_ls_structure_factor_coef Fsqd
_refine_ls_weighting_details 'w=1/[\s^2^(Fo^2^)+(0.0474P)^2^+8.9554P] where P=(Fo^2^+2Fc^2^)/3'
_refine_ls_weighting_scheme calc
_refine_ls_wR_factor_all 0.1915
_refine_ls_wR_factor_obs 0.1285
_reflns_number_observed 5596
_reflns_number_total 7907
_reflns_observed_criterion >2sigma(I)
_cod_data_source_file ic0204068_2.cif
_cod_data_source_block 2
_cod_depositor_comments
;
The following automatic conversions were performed:

'_symmetry_cell_setting' value 'Monoclinic' changed to 'monoclinic'
according to the built-in table from CIF Core dictionary named
'cif_core.dic' version 2.4.1 from 2010-06-29.

Automatic conversion script
Id: cif_fix_values 1646 2011-03-28 12:23:43Z adriana 

The following automatic conversions were performed:

'_refine_ls_weighting_scheme' value 'calc
w=1/[\s^2^(Fo^2^)+(0.0474P)^2^+8.9554P] where P=(Fo^2^+2Fc^2^)/3' was
changed to 'calc'. New tag '_refine_ls_weighting_details' was
created. The value of the new tag was set to
'w=1/[\s^2^(Fo^2^)+(0.0474P)^2^+8.9554P] where P=(Fo^2^+2Fc^2^)/3'.

Automatic conversion script
Id: cif_fix_values 3143 2015-03-26 13:38:13Z robertas 
;
_cod_original_cell_volume 3969.6(29)
_cod_original_formula_sum 'C76.50 H131 Cr2 N O8.50 Se2'
_cod_database_code 4319004

loop_
_symmetry_equiv_pos_as_xyz
'x, y, z'
'-x, y+1/2, -z'
'-x, -y, -z'
'x, -y-1/2, z'

loop_
_atom_site_aniso_label
_atom_site_aniso_U_11
_atom_site_aniso_U_22
_atom_site_aniso_U_33
_atom_site_aniso_U_23
_atom_site_aniso_U_13
_atom_site_aniso_U_12
Se1 0.0226(2) 0.0227(2) 0.0241(2) 0.0014(2) 0.0038(2) 0.0044(2)
Cr1 0.0239(4) 0.0196(4) 0.0276(4) 0.0003(3) 0.0041(3) 0.0001(3)
O1 0.0203(15) 0.023(2) 0.035(2) -0.0057(13) 0.0039(13) -0.0013(13)
C1 0.024(2) 0.020(2) 0.030(2) 0.003(2) 0.008(2) 0.000(2)
O2 0.0215(15) 0.025(2) 0.035(2) 0.0084(13) 0.0012(13) -0.0025(13)
C2 0.025(2) 0.021(2) 0.020(2) 0.001(2) 0.005(2) 0.004(2)
C3 0.023(2) 0.031(2) 0.024(2) 0.004(2) 0.007(2) 0.004(2)
C4 0.023(2) 0.030(2) 0.024(2) 0.003(2) 0.007(2) -0.001(2)
C5 0.031(2) 0.028(2) 0.022(2) 0.000(2) 0.008(2) 0.002(2)
C6 0.023(2) 0.025(2) 0.031(2) 0.002(2) 0.008(2) 0.004(2)
C7 0.024(2) 0.031(3) 0.043(3) -0.009(2) 0.013(2) -0.001(2)
C8 0.039(3) 0.036(3) 0.068(4) -0.010(2) 0.029(3) -0.004(2)
C9 0.027(2) 0.043(3) 0.053(3) -0.015(2) 0.016(2) -0.001(2)
C10 0.026(2) 0.037(3) 0.055(3) -0.006(2) 0.005(2) 0.010(2)
C11 0.027(2) 0.045(3) 0.026(2) -0.007(2) 0.005(2) -0.002(2)
C12 0.025(2) 0.087(5) 0.039(3) -0.021(3) 0.004(2) -0.010(3)
C13 0.047(3) 0.054(3) 0.033(3) -0.008(2) 0.005(2) -0.020(3)
C14 0.034(3) 0.061(4) 0.031(3) -0.005(2) 0.005(2) 0.003(3)
C15 0.021(2) 0.022(2) 0.025(2) -0.001(2) 0.003(2) 0.001(2)
C16 0.027(2) 0.021(2) 0.022(2) -0.001(2) 0.006(2) 0.003(2)
C17 0.019(2) 0.028(2) 0.020(2) -0.006(2) 0.004(2) 0.004(2)
C18 0.021(2) 0.025(2) 0.022(2) -0.002(2) 0.008(2) 0.003(2)
C19 0.027(2) 0.022(2) 0.020(2) 0.001(2) 0.005(2) 0.003(2)
C20 0.020(2) 0.023(2) 0.024(2) 0.002(2) 0.003(2) 0.003(2)
C21 0.020(2) 0.025(2) 0.039(3) 0.006(2) 0.000(2) 0.001(2)
C22 0.025(2) 0.043(3) 0.066(4) 0.014(3) 0.012(2) 0.004(2)
C23 0.021(2) 0.038(3) 0.043(3) 0.014(2) -0.005(2) 0.002(2)
C24 0.038(3) 0.038(3) 0.046(3) 0.006(2) -0.015(2) -0.003(2)
C25 0.020(2) 0.030(2) 0.025(2) 0.000(2) 0.005(2) -0.001(2)
C26 0.024(2) 0.041(3) 0.035(3) 0.003(2) 0.005(2) -0.002(2)
C27 0.028(2) 0.044(3) 0.030(3) -0.003(2) 0.010(2) 0.000(2)
C28 0.030(2) 0.028(2) 0.034(3) 0.002(2) 0.011(2) -0.005(2)
O30 0.032(2) 0.024(2) 0.025(2) 0.000 0.008(2) 0.000
O40 0.029(2) 0.022(2) 0.022(2) 0.000 0.003(2) 0.000
C40 0.045(4) 0.031(4) 0.026(4) 0.000 0.013(3) 0.000
O50 0.021(2) 0.023(2) 0.053(2) -0.0023(14) 0.0073(14) 0.0032(13)
C50 0.058(5) 0.072(6) 0.265(14) -0.013(7) 0.024(7) 0.004(4)
N60 0.073(5) 0.081(5) 0.027(4) 0.000 0.014(3) 0.000
C61 0.063(7) 0.046(6) 0.038(6) 0.003(5) 0.016(5) 0.003(6)
C63 0.043(6) 0.074(9) 0.049(7) 0.018(5) -0.010(5) -0.011(5)
C62 0.065(5) 0.051(5) 0.038(5) 0.000 0.012(4) 0.000
C64 0.054(6) 0.135(11) 0.110(10) 0.000 0.019(6) 0.000
C69 0.045(6) 0.083(10) 0.040(7) 0.002(5) 0.001(5) -0.003(6)
C70 0.051(7) 0.136(21) 0.047(7) 0.032(8) 0.005(6) 0.006(8)
C71 0.083(9) 0.067(11) 0.071(9) 0.039(7) 0.011(7) 0.022(7)
C72 0.213(25) 0.417(42) 0.162(20) 0.000 0.113(18) 0.000
C65 0.061(7) 0.045(6) 0.035(6) -0.003(5) 0.006(5) 0.004(6)
C66 0.120(7) 0.090(5) 0.065(5) -0.046(4) 0.054(5) -0.059(5)
C67 0.097(11) 0.053(8) 0.085(11) 0.011(7) 0.042(9) 0.027(8)
C68 0.075(9) 0.056(8) 0.091(11) -0.021(7) 0.042(8) 0.014(7)
C65X 0.076(9) 0.066(8) 0.045(7) 0.015(6) 0.013(6) -0.028(7)
C66X 0.120(7) 0.090(5) 0.065(5) -0.046(4) 0.054(5) -0.059(5)
C67X 0.094(10) 0.049(7) 0.058(8) -0.007(6) 0.051(8) -0.007(7)
C68X 0.127(15) 0.082(12) 0.138(16) -0.032(11) 0.086(13) -0.010(11)

loop_
_atom_site_label
_atom_site_type_symbol
_atom_site_fract_x
_atom_site_fract_y
_atom_site_fract_z
_atom_site_U_iso_or_equiv
_atom_site_thermal_displace_type
_atom_site_occupancy
_atom_site_calc_flag
_atom_site_refinement_flags
_atom_site_disorder_group
Se1 Se 0.52276(4) 0.675216(14) 0.40758(3) 0.02401(13) Uani 1 d . .
Cr1 Cr 0.77459(7) 0.69789(2) 0.46122(5) 0.0247(2) Uani 1 d . .
O1 O 0.7846(3) 0.65391(10) 0.3606(2) 0.0273(7) Uani 1 d . .
C1 C 0.6779(4) 0.63405(14) 0.2944(3) 0.0252(9) Uani 1 d . .
O2 O 0.7951(3) 0.65312(10) 0.5661(2) 0.0290(7) Uani 1 d . .
C2 C 0.5437(4) 0.63969(14) 0.2977(3) 0.0226(9) Uani 1 d . .
C3 C 0.4290(4) 0.61979(15) 0.2265(3) 0.0261(9) Uani 1 d . .
H3 H 0.3399(4) 0.62479(15) 0.2312(3) 0.031 Uiso 1 calc R .
C4 C 0.4442(4) 0.59308(15) 0.1498(3) 0.0259(9) Uani 1 d . .
C5 C 0.5787(4) 0.58621(15) 0.1477(3) 0.0270(10) Uani 1 d . .
H5 H 0.5905(4) 0.56722(15) 0.0958(3) 0.032 Uiso 1 calc R .
C6 C 0.6951(4) 0.60532(14) 0.2164(3) 0.0261(9) Uani 1 d . .
C7 C 0.8402(4) 0.5950(2) 0.2119(4) 0.0319(10) Uani 1 d . .
C8 C 0.9094(5) 0.6395(2) 0.1950(4) 0.0446(13) Uani 1 d . .
H8A H 0.9130(5) 0.6611(2) 0.2496(4) 0.067 Uiso 1 calc R .
H8B H 0.8562(5) 0.6528(2) 0.1294(4) 0.067 Uiso 1 calc R .
H8C H 1.0030(5) 0.6329(2) 0.1953(4) 0.067 Uiso 1 calc R .
C9 C 0.8361(5) 0.5621(2) 0.1258(4) 0.0402(12) Uani 1 d . .
H9A H 0.7817(5) 0.5755(2) 0.0607(4) 0.060 Uiso 1 calc R .
H9B H 0.7941(5) 0.5333(2) 0.1359(4) 0.060 Uiso 1 calc R .
H9C H 0.9300(5) 0.5564(2) 0.1255(4) 0.060 Uiso 1 calc R .
C10 C 0.9268(5) 0.5719(2) 0.3113(4) 0.0413(12) Uani 1 d . .
H10A H 0.9321(5) 0.5919(2) 0.3689(4) 0.062 Uiso 1 calc R .
H10B H 1.0197(5) 0.5661(2) 0.3090(4) 0.062 Uiso 1 calc R .
H10C H 0.8838(5) 0.5430(2) 0.3194(4) 0.062 Uiso 1 calc R .
C11 C 0.3235(4) 0.5686(2) 0.0713(3) 0.0333(11) Uani 1 d . .
C12 C 0.1853(5) 0.5813(2) 0.0833(4) 0.052(2) Uani 1 d . .
H12A H 0.1867(5) 0.5738(2) 0.1523(4) 0.078 Uiso 1 calc R .
H12B H 0.1116(5) 0.5641(2) 0.0340(4) 0.078 Uiso 1 calc R .
H12C H 0.1691(5) 0.6140(2) 0.0713(4) 0.078 Uiso 1 calc R .
C13 C 0.3448(5) 0.5167(2) 0.0853(4) 0.0464(13) Uani 1 d . .
H13A H 0.4332(5) 0.5083(2) 0.0777(4) 0.070 Uiso 1 calc R .
H13B H 0.2704(5) 0.5008(2) 0.0339(4) 0.070 Uiso 1 calc R .
H13C H 0.3443(5) 0.5081(2) 0.1532(4) 0.070 Uiso 1 calc R .
C14 C 0.3181(5) 0.5806(2) -0.0376(4) 0.0436(13) Uani 1 d . .
H14A H 0.4060(5) 0.5728(2) -0.0468(4) 0.065 Uiso 1 calc R .
H14B H 0.3012(5) 0.6134(2) -0.0490(4) 0.065 Uiso 1 calc R .
H14C H 0.2438(5) 0.5635(2) -0.0862(4) 0.065 Uiso 1 calc R .
C15 C 0.6978(4) 0.62602(14) 0.5756(3) 0.0236(9) Uani 1 d . .
C16 C 0.5601(4) 0.62967(14) 0.5125(3) 0.0236(9) Uani 1 d . .
C17 C 0.4546(4) 0.60238(14) 0.5217(3) 0.0231(9) Uani 1 d . .
H17 H 0.3635(4) 0.60676(14) 0.4770(3) 0.028 Uiso 1 calc R .
C18 C 0.4809(4) 0.56885(14) 0.5953(3) 0.0226(8) Uani 1 d . .
C19 C 0.6188(4) 0.56450(14) 0.6576(3) 0.0239(9) Uani 1 d . .
H19 H 0.6392(4) 0.54166(14) 0.7087(3) 0.029 Uiso 1 calc R .
C20 C 0.7264(4) 0.59067(14) 0.6505(3) 0.0234(9) Uani 1 d . .
C21 C 0.8764(4) 0.58185(15) 0.7178(3) 0.0304(10) Uani 1 d . .
C22 C 0.9614(5) 0.5694(2) 0.6495(4) 0.0453(13) Uani 1 d . .
H22A H 0.9558(5) 0.5941(2) 0.6010(4) 0.068 Uiso 1 calc R .
H22B H 0.9253(5) 0.5413(2) 0.6124(4) 0.068 Uiso 1 calc R .
H22C H 1.0576(5) 0.5648(2) 0.6912(4) 0.068 Uiso 1 calc R .
C23 C 0.8875(4) 0.5426(2) 0.7922(4) 0.0378(12) Uani 1 d . .
H23A H 0.8337(4) 0.5498(2) 0.8369(4) 0.057 Uiso 1 calc R .
H23B H 0.9841(4) 0.5382(2) 0.8331(4) 0.057 Uiso 1 calc R .
H23C H 0.8519(4) 0.5147(2) 0.7542(4) 0.057 Uiso 1 calc R .
C24 C 0.9357(5) 0.6252(2) 0.7803(4) 0.0474(14) Uani 1 d . .
H24A H 0.9296(5) 0.6509(2) 0.7340(4) 0.071 Uiso 1 calc R .
H24B H 1.0322(5) 0.6200(2) 0.8205(4) 0.071 Uiso 1 calc R .
H24C H 0.8829(5) 0.6322(2) 0.8259(4) 0.071 Uiso 1 calc R .
C25 C 0.3704(4) 0.53708(15) 0.6106(3) 0.0256(9) Uani 1 d . .
C26 C 0.2323(4) 0.5434(2) 0.5276(3) 0.0343(11) Uani 1 d . .
H26A H 0.2029(4) 0.5752(2) 0.5268(3) 0.051 Uiso 1 calc R .
H26B H 0.1637(4) 0.5235(2) 0.5411(3) 0.051 Uiso 1 calc R .
H26C H 0.2414(4) 0.5357(2) 0.4616(3) 0.051 Uiso 1 calc R .
C27 C 0.3539(5) 0.5475(2) 0.7145(3) 0.0338(11) Uani 1 d . .
H27A H 0.4425(5) 0.5435(2) 0.7681(3) 0.051 Uiso 1 calc R .
H27B H 0.2860(5) 0.5267(2) 0.7263(3) 0.051 Uiso 1 calc R .
H27C H 0.3227(5) 0.5790(2) 0.7152(3) 0.051 Uiso 1 calc R .
C28 C 0.4116(5) 0.48715(14) 0.6088(3) 0.0302(10) Uani 1 d . .
H28A H 0.5004(5) 0.48194(14) 0.6615(3) 0.045 Uiso 1 calc R .
H28B H 0.4193(5) 0.47983(14) 0.5421(3) 0.045 Uiso 1 calc R .
H28C H 0.3416(5) 0.46765(14) 0.6216(3) 0.045 Uiso 1 calc R .
O30 O 0.7565(4) 0.7500 0.5456(3) 0.0275(9) Uani 1 d S .
C30 C 0.7160(19) 0.7500 0.6325(12) 0.038(4) Uiso 0.44 d SP 1
H30A H 0.7172(19) 0.7187 0.6574(12) 0.058 Uiso 0.22 calc PR 1
H30B H 0.6229(19) 0.7625 0.6156(12) 0.058 Uiso 0.22 calc PR 1
H30C H 0.7797(19) 0.7688 0.6852(12) 0.058 Uiso 0.22 calc PR 1
C30X C 0.7943(15) 0.7500 0.6527(9) 0.038(3) Uiso 0.56 d SP 2
H30D H 0.7750(15) 0.7200 0.6760(9) 0.056 Uiso 0.28 calc PR 2
H30E H 0.7413(15) 0.7733 0.6743(9) 0.056 Uiso 0.28 calc PR 2
H30F H 0.8927(15) 0.7567 0.6820(9) 0.056 Uiso 0.28 calc PR 2
O40 O 0.7369(4) 0.7500 0.3647(3) 0.0254(9) Uani 1 d S .
C40 C 0.7652(7) 0.7500 0.2722(5) 0.034(2) Uani 1 d S .
H40A H 0.7379(7) 0.7207 0.2380(5) 0.051 Uiso 0.50 calc PR .
H40B H 0.8639(7) 0.7548 0.2856(5) 0.051 Uiso 0.50 calc PR .
H40C H 0.7135(7) 0.7746 0.2287(5) 0.051 Uiso 0.50 calc PR .
O50 O 0.9756(3) 0.70868(10) 0.5026(2) 0.0334(8) Uani 1 d . .
H50 H 0.9955(67) 0.7500 0.5083(49) 0.040 Uiso 1 d S .
C50 C 1.0773(8) 0.6801(3) 0.5005(10) 0.139(5) Uani 1 d . .
H50A H 1.1659(8) 0.6959(3) 0.5262(10) 0.208 Uiso 1 calc R .
H50B H 1.0622(8) 0.6701(3) 0.4305(10) 0.208 Uiso 1 calc R .
H50C H 1.0777(8) 0.6535(3) 0.5433(10) 0.208 Uiso 1 calc R .
N60 N 0.3493(6) 0.7500 0.9976(4) 0.061(2) Uani 1 d SD .
C61 C 0.3682(12) 0.7778(3) 1.0941(6) 0.049(3) Uani 0.50 d PD .
H61A H 0.3030(12) 0.8037(3) 1.0778(6) 0.059 Uiso 0.50 calc PR .
H61B H 0.4625(12) 0.7905(3) 1.1177(6) 0.059 Uiso 0.50 calc PR .
C63 C 0.2178(9) 0.7679(4) 1.2022(7) 0.062(4) Uani 0.50 d PD .
H63A H 0.2258(9) 0.8015(4) 1.2084(7) 0.074 Uiso 0.50 calc PR .
H63B H 0.1366(9) 0.7612(4) 1.1422(7) 0.074 Uiso 0.50 calc PR .
C62 C 0.3450(8) 0.7500 1.1804(5) 0.052(2) Uani 1 d SD .
H62A H 0.3320(8) 0.7175 1.1607(5) 0.063 Uiso 0.50 calc PR .
H62B H 0.4265(8) 0.7525 1.2422(5) 0.063 Uiso 0.50 calc PR .
C64 C 0.1888(11) 0.7500 1.2951(8) 0.102(4) Uani 1 d SD .
H64A H 0.1049(11) 0.7642 1.3000(8) 0.152 Uiso 0.50 calc PR .
H64B H 0.2662(11) 0.7573 1.3560(8) 0.152 Uiso 0.50 calc PR .
H64C H 0.1766(11) 0.7169 1.2896(8) 0.152 Uiso 0.50 calc PR .
C69 C 0.2050(9) 0.7687(3) 0.9556(9) 0.059(4) Uani 0.50 d PD .
H69A H 0.2384(9) 0.7827(3) 0.9031(9) 0.071 Uiso 0.50 calc PR .
H69B H 0.2493(9) 0.7827(3) 1.0232(9) 0.071 Uiso 0.50 calc PR .
C70 C 0.0892(10) 0.7343(4) 0.9332(10) 0.081(7) Uani 0.50 d PD .
H70A H 0.1034(10) 0.7125(4) 0.9898(10) 0.097 Uiso 0.50 calc PR .
H70B H 0.0796(10) 0.7174(4) 0.8698(10) 0.097 Uiso 0.50 calc PR .
C71 C -0.0350(13) 0.7646(4) 0.9219(10) 0.077(5) Uani 0.50 d PD .
H71A H -0.0034(13) 0.7879(4) 0.9758(10) 0.092 Uiso 0.50 calc PR .
H71B H -0.0515(13) 0.7809(4) 0.8567(10) 0.092 Uiso 0.50 calc PR .
C72 C -0.1746(17) 0.7500 0.9232(16) 0.252(13) Uani 1 d SD .
H72A H -0.2346(17) 0.7767 0.9142(16) 0.377 Uiso 0.50 calc PR .
H72B H -0.1659(17) 0.7354 0.9884(16) 0.377 Uiso 0.50 calc PR .
H72C H -0.2145(17) 0.7283 0.8678(16) 0.377 Uiso 0.50 calc PR .
C65 C 0.4689(10) 0.7177(3) 1.0167(6) 0.049(3) Uani 0.50 d PD 1
H65A H 0.5540(10) 0.7353(3) 1.0496(6) 0.059 Uiso 0.50 calc PR 1
H65B H 0.4607(10) 0.6948(3) 1.0666(6) 0.059 Uiso 0.50 calc PR 1
C66 C 0.4886(7) 0.6924(2) 0.9283(5) 0.086(3) Uani 0.50 d PD 1
H66A H 0.4108(7) 0.6711(2) 0.9009(5) 0.103 Uiso 0.50 calc PR 1
H66B H 0.4859(7) 0.7146(2) 0.8740(5) 0.103 Uiso 0.50 calc PR 1
C67 C 0.6202(12) 0.6661(4) 0.9536(9) 0.075(4) Uani 0.50 d PD 1
H67A H 0.6260(12) 0.6438(4) 1.0083(9) 0.090 Uiso 0.50 calc PR 1
H67B H 0.6999(12) 0.6870(4) 0.9770(9) 0.090 Uiso 0.50 calc PR 1
C68 C 0.6202(15) 0.6416(4) 0.8577(9) 0.070(4) Uani 0.50 d PD 1
H68A H 0.7052(15) 0.6239(4) 0.8714(9) 0.105 Uiso 0.50 calc PR 1
H68B H 0.6145(15) 0.6640(4) 0.8042(9) 0.105 Uiso 0.50 calc PR 1
H68C H 0.5409(15) 0.6211(4) 0.8354(9) 0.105 Uiso 0.50 calc PR 1
C65X C 0.3516(9) 0.7124(3) 0.9227(7) 0.063(4) Uani 0.50 d PD 2
H65C H 0.2924(9) 0.6873(3) 0.9319(7) 0.076 Uiso 0.50 calc PR 2
H65D H 0.3086(9) 0.7246(3) 0.8533(7) 0.076 Uiso 0.50 calc PR 2
C66X C 0.4886(7) 0.6924(2) 0.9283(5) 0.086(3) Uani 0.50 d PD 2
H66C H 0.5256(15) 0.6783(3) 0.9964(8) 0.103 Uiso 0.50 calc PR 2
H66D H 0.5492(15) 0.7186(3) 0.9281(8) 0.103 Uiso 0.50 calc PR 2
C67X C 0.5126(15) 0.6580(3) 0.8540(8) 0.061(3) Uani 0.50 d PD 2
H67C H 0.6031(15) 0.6431(3) 0.8846(8) 0.073 Uiso 0.50 calc PR 2
H67D H 0.4406(15) 0.6341(3) 0.8392(8) 0.073 Uiso 0.50 calc PR 2
C68X C 0.5087(19) 0.6818(5) 0.7564(10) 0.105(6) Uani 0.50 d PD 2
H68D H 0.5241(19) 0.6594(5) 0.7089(10) 0.158 Uiso 0.50 calc PR 2
H68E H 0.5807(19) 0.7051(5) 0.7713(10) 0.158 Uiso 0.50 calc PR 2
H68F H 0.4186(19) 0.6962(5) 0.7260(10) 0.158 Uiso 0.50 calc PR 2
C90 C 1.0913(20) 0.7500 0.7126(15) 0.069(5) Uiso 0.50 d SP .
O90 O 1.1653(22) 0.7002(7) 0.7036(16) 0.094(6) Uiso 0.25 d P .

loop_
_atom_type_symbol
_atom_type_description
_atom_type_scat_dispersion_real
_atom_type_scat_dispersion_imag
_atom_type_scat_source
C C 0.0033 0.0016 'International Tables Vol C Tables 4.2.6.8 and 6.1.1.4'
H H 0.0000 0.0000 'International Tables Vol C Tables 4.2.6.8 and 6.1.1.4'
N N 0.0061 0.0033 'International Tables Vol C Tables 4.2.6.8 and 6.1.1.4'
O O 0.0106 0.0060 'International Tables Vol C Tables 4.2.6.8 and 6.1.1.4'
Cr Cr 0.3209 0.6236 'International Tables Vol C Tables 4.2.6.8 and 6.1.1.4'
Se Se -0.0929 2.2259 'International Tables Vol C Tables 4.2.6.8 and 6.1.1.4'

loop_
_geom_angle_atom_site_label_1
_geom_angle_atom_site_label_2
_geom_angle_atom_site_label_3
_geom_angle
_geom_angle_site_symmetry_1
_geom_angle_site_symmetry_3
_geom_angle_publ_flag
C2 Se1 C16 100.4(2) . . ?
C2 Se1 Cr1 90.58(13) . . ?
C16 Se1 Cr1 91.44(13) . . ?
O2 Cr1 O1 94.26(14) . . ?
O2 Cr1 O30 94.99(14) . . ?
O1 Cr1 O30 170.66(13) . . ?
O2 Cr1 O50 92.35(13) . . ?
O1 Cr1 O50 91.28(12) . . ?
O30 Cr1 O50 89.61(15) . . ?
O2 Cr1 O40 170.72(14) . . ?
O1 Cr1 O40 93.98(13) . . ?
O30 Cr1 O40 76.69(14) . . ?
O50 Cr1 O40 91.71(15) . . ?
O2 Cr1 Se1 83.96(9) . . ?
O1 Cr1 Se1 84.26(8) . . ?
O30 Cr1 Se1 95.45(12) . . ?
O50 Cr1 Se1 173.97(9) . . ?
O40 Cr1 Se1 92.64(11) . . ?
C1 O1 Cr1 125.1(3) . . ?
O1 C1 C2 121.9(4) . . ?
O1 C1 C6 120.8(4) . . ?
C2 C1 C6 117.3(4) . . ?
C15 O2 Cr1 126.0(3) . . ?
C3 C2 C1 122.6(4) . . ?
C3 C2 Se1 120.3(3) . . ?
C1 C2 Se1 117.0(3) . . ?
C4 C3 C2 120.5(4) . . ?
C3 C4 C5 117.2(4) . . ?
C3 C4 C11 123.4(4) . . ?
C5 C4 C11 119.3(4) . . ?
C6 C5 C4 124.3(4) . . ?
C5 C6 C1 118.1(4) . . ?
C5 C6 C7 121.5(4) . . ?
C1 C6 C7 120.4(4) . . ?
C9 C7 C10 106.7(4) . . ?
C9 C7 C8 108.2(4) . . ?
C10 C7 C8 110.4(4) . . ?
C9 C7 C6 112.0(4) . . ?
C10 C7 C6 109.7(4) . . ?
C8 C7 C6 109.8(4) . . ?
C12 C11 C14 108.2(4) . . ?
C12 C11 C4 111.8(4) . . ?
C14 C11 C4 110.8(4) . . ?
C12 C11 C13 109.0(4) . . ?
C14 C11 C13 108.1(4) . . ?
C4 C11 C13 108.8(4) . . ?
O2 C15 C16 122.3(4) . . ?
O2 C15 C20 121.8(3) . . ?
C16 C15 C20 115.9(4) . . ?
C17 C16 C15 123.8(4) . . ?
C17 C16 Se1 120.1(3) . . ?
C15 C16 Se1 116.1(3) . . ?
C18 C17 C16 120.6(4) . . ?
C17 C18 C19 115.9(4) . . ?
C17 C18 C25 124.0(4) . . ?
C19 C18 C25 120.1(4) . . ?
C20 C19 C18 125.3(4) . . ?
C19 C20 C15 118.4(4) . . ?
C19 C20 C21 122.0(4) . . ?
C15 C20 C21 119.5(4) . . ?
C23 C21 C22 107.9(4) . . ?
C23 C21 C20 112.3(3) . . ?
C22 C21 C20 108.8(4) . . ?
C23 C21 C24 108.1(4) . . ?
C22 C21 C24 110.1(4) . . ?
C20 C21 C24 109.7(4) . . ?
C26 C25 C28 107.5(4) . . ?
C26 C25 C18 111.7(4) . . ?
C28 C25 C18 111.0(3) . . ?
C26 C25 C27 109.2(4) . . ?
C28 C25 C27 108.8(4) . . ?
C18 C25 C27 108.7(3) . . ?
C30 O30 Cr1 128.68(13) . 4_575 ?
C30X O30 Cr1 125.5(2) . 4_575 ?
C30 O30 Cr1 128.68(13) . . ?
C30X O30 Cr1 125.5(2) . . ?
Cr1 O30 Cr1 101.7(2) 4_575 . ?
C40 O40 Cr1 124.4(2) . 4_575 ?
C40 O40 Cr1 124.4(2) . . ?
Cr1 O40 Cr1 100.5(2) 4_575 . ?
C50 O50 Cr1 129.5(4) . . ?
C65 N60 C65 78.0(9) 4_575 . ?
C65 N60 C69 160.1(6) 4_575 4_575 ?
C65 N60 C69 118.8(6) . 4_575 ?
C65 N60 C69 118.8(6) 4_575 . ?
C65 N60 C69 160.1(6) . . ?
C69 N60 C69 42.7(8) 4_575 . ?
C69 N60 C65X 103.3(6) 4_575 4_575 ?
C69 N60 C65X 72.7(5) . 4_575 ?
C69 N60 C65X 72.7(6) 4_575 . ?
C69 N60 C65X 103.3(6) . . ?
C65X N60 C65X 92.8(9) 4_575 . ?
C65 N60 C61 69.2(5) 4_575 . ?
C65 N60 C61 108.5(6) . . ?
C69 N60 C61 111.3(7) 4_575 . ?
C69 N60 C61 88.6(7) . . ?
C65X N60 C61 100.9(5) 4_575 . ?
C65X N60 C61 164.1(6) . . ?
C65 N60 C61 108.5(6) 4_575 4_575 ?
C65 N60 C61 69.2(5) . 4_575 ?
C69 N60 C61 88.6(7) 4_575 4_575 ?
C69 N60 C61 111.3(7) . 4_575 ?
C65X N60 C61 164.1(6) 4_575 4_575 ?
C65X N60 C61 100.9(5) . 4_575 ?
C61 N60 C61 64.6(6) . 4_575 ?
N60 C61 C62 113.3(6) . . ?
C64 C63 C62 117.9(7) . . ?
C63 C62 C61 109.4(6) . . ?
C69 C69 C70 85.4(9) 4_575 4_575 ?
C69 C69 N60 68.6(4) 4_575 . ?
C70 C69 N60 152.9(13) 4_575 . ?
C69 C69 C70 48.2(5) 4_575 . ?
C70 C69 C70 37.2(11) 4_575 . ?
N60 C69 C70 116.4(7) . . ?
C69 C69 C65X 107.9(4) 4_575 4_575 ?
C70 C69 C65X 147.9(11) 4_575 4_575 ?
N60 C69 C65X 54.0(3) . 4_575 ?
C70 C69 C65X 145.1(10) . 4_575 ?
C69 C70 C71 102.1(9) . . ?
C72 C71 C70 127.2(10) . . ?
C66 C65 N60 119.0(6) . . ?
C67 C66 C65 114.4(6) . . ?
C66 C67 C68 107.2(8) . . ?
C66X C65X N60 118.0(6) . . ?
C65X C66X C67X 125.4(8) . . ?
C68X C67X C66X 109.8(9) . . ?
O90 C90 O90 122.0(19) 4_575 . ?

loop_
_geom_bond_atom_site_label_1
_geom_bond_atom_site_label_2
_geom_bond_distance
_geom_bond_site_symmetry_2
_geom_bond_publ_flag
Se1 C2 1.919(4) . ?
Se1 C16 1.924(4) . ?
Se1 Cr1 2.5390(8) . ?
Cr1 O2 1.923(3) . ?
Cr1 O1 1.930(3) . ?
Cr1 O30 1.972(3) . ?
Cr1 O50 1.982(3) . ?
Cr1 O40 1.989(3) . ?
O1 C1 1.318(5) . ?
C1 C2 1.403(6) . ?
C1 C6 1.430(6) . ?
O2 C15 1.317(5) . ?
C2 C3 1.399(6) . ?
C3 C4 1.373(6) . ?
C4 C5 1.406(6) . ?
C4 C11 1.539(6) . ?
C5 C6 1.386(6) . ?
C6 C7 1.541(6) . ?
C7 C9 1.528(6) . ?
C7 C10 1.539(7) . ?
C7 C8 1.541(7) . ?
C11 C12 1.529(6) . ?
C11 C14 1.538(7) . ?
C11 C13 1.541(7) . ?
C15 C16 1.407(5) . ?
C15 C20 1.432(6) . ?
C16 C17 1.386(6) . ?
C17 C18 1.382(6) . ?
C18 C19 1.407(6) . ?
C18 C25 1.537(6) . ?
C19 C20 1.376(6) . ?
C20 C21 1.544(5) . ?
C21 C23 1.527(6) . ?
C21 C22 1.530(7) . ?
C21 C24 1.550(6) . ?
C25 C26 1.523(6) . ?
C25 C28 1.528(6) . ?
C25 C27 1.540(6) . ?
O30 C30 1.40(2) . ?
O30 C30X 1.413(13) . ?
O30 Cr1 1.972(3) 4_575 ?
O40 C40 1.407(7) . ?
O40 Cr1 1.989(3) 4_575 ?
O50 C50 1.348(8) . ?
N60 C65 1.506(6) 4_575 ?
N60 C65 1.506(6) . ?
N60 C69 1.510(6) 4_575 ?
N60 C69 1.510(6) . ?
N60 C65X 1.522(6) 4_575 ?
N60 C65X 1.522(6) . ?
N60 C61 1.529(6) . ?
N60 C61 1.529(6) 4_575 ?
C61 C62 1.532(5) . ?
C63 C64 1.511(5) . ?
C63 C62 1.528(5) . ?
C69 C69 1.10(2) 4_575 ?
C69 C70 1.132(10) 4_575 ?
C69 C70 1.514(5) . ?
C69 C65X 1.797(13) 4_575 ?
C70 C71 1.520(5) . ?
C71 C72 1.504(5) . ?
C65 C66 1.505(5) . ?
C66 C67 1.497(5) . ?
C67 C68 1.515(5) . ?
C65X C66X 1.505(5) . ?
C66X C67X 1.521(5) . ?
C67X C68X 1.516(5) . ?
C90 O90 1.67(2) 4_575 ?
C90 O90 1.67(2) . ?
